data_4064603
loop_
_publ_author_name
'Emerich, Brian M.'
'Moore, Curtis E.'
'Fox, Brian J.'
'Rheingold, Arnold L.'
'Figueroa, Joshua S.'

_publ_section_title
;
 Protecting-Group-Free Access to a Three-Coordinate Nickel(0)
 Tris-isocyanide
;
_journal_issue 9
_journal_name_full Organometallics
_journal_page_first 2598
_journal_paper_doi 10.1021/om200209w
_journal_volume 30
_journal_year 2011
_chemical_formula_sum 'C71 H94 I N2 Ni O2'
_chemical_formula_weight 1193.09
_chemical_name_common NiCl(MeC=NArDipp2)(CNArDipp2)
_chemical_name_systematic
; 
 ? 
;
_space_group_IT_number 14
_symmetry_cell_setting monoclinic
_symmetry_space_group_name_Hall '-P 2yn'
_symmetry_space_group_name_H-M 'P 1 21/n 1'
_atom_sites_solution_hydrogens geom
_atom_sites_solution_primary direct
_atom_sites_solution_secondary difmap
_audit_creation_method SHELXL-97
_cell_angle_alpha 90.00
_cell_angle_beta 98.904(5)
_cell_angle_gamma 90.00
_cell_formula_units_Z 4
_cell_length_a 14.8071(15)
_cell_length_b 26.132(3)
_cell_length_c 17.9874(18)
_cell_measurement_reflns_used 9734
_cell_measurement_temperature 100(2)
_cell_measurement_theta_max 64.08
_cell_measurement_theta_min 3.01
_cell_volume 6876.2(13)
_computing_cell_refinement 'Bruker SAINT'
_computing_data_collection 'Bruker APEX2'
_computing_data_reduction 'Bruker SAINT'
_computing_molecular_graphics 'Bruker SHELXTL'
_computing_publication_material 'Bruker SHELXTL'
_computing_structure_refinement 'SHELXL-97 (Sheldrick, 2008)'
_computing_structure_solution 'SHELXS-97 (Sheldrick, 2008)'
_diffrn_ambient_temperature 100(2)
_diffrn_measured_fraction_theta_full 0.966
_diffrn_measured_fraction_theta_max 0.966
_diffrn_measurement_device_type 'Bruker APEX-II CCD'
_diffrn_measurement_method '\f and \w scans'
_diffrn_radiation_monochromator graphite
_diffrn_radiation_source 'fine-focus sealed tube'
_diffrn_radiation_type CuK\a
_diffrn_radiation_wavelength 1.54178
_diffrn_reflns_av_R_equivalents 0.0373
_diffrn_reflns_av_sigmaI/netI 0.0227
_diffrn_reflns_limit_h_max 15
_diffrn_reflns_limit_h_min -16
_diffrn_reflns_limit_k_max 30
_diffrn_reflns_limit_k_min -30
_diffrn_reflns_limit_l_max 21
_diffrn_reflns_limit_l_min -20
_diffrn_reflns_number 73894
_diffrn_reflns_theta_full 64.70
_diffrn_reflns_theta_max 64.70
_diffrn_reflns_theta_min 4.20
_exptl_absorpt_coefficient_mu 4.238
_exptl_absorpt_correction_T_max 0.6528
_exptl_absorpt_correction_T_min 0.5689
_exptl_absorpt_correction_type multi-scan
_exptl_absorpt_process_details SADABS
_exptl_crystal_colour Yellow
_exptl_crystal_density_diffrn 1.152
_exptl_crystal_density_meas ?
_exptl_crystal_density_method 'not measured'
_exptl_crystal_description Block
_exptl_crystal_F_000 2524
_exptl_crystal_size_max 0.15
_exptl_crystal_size_mid 0.13
_exptl_crystal_size_min 0.11
_refine_diff_density_max 0.666
_refine_diff_density_min -0.466
_refine_diff_density_rms 0.066
_refine_ls_extinction_coef 'not measured'
_refine_ls_extinction_method none
_refine_ls_goodness_of_fit_ref 1.026
_refine_ls_hydrogen_treatment constr
_refine_ls_matrix_type full
_refine_ls_number_parameters 779
_refine_ls_number_reflns 11219
_refine_ls_number_restraints 0
_refine_ls_restrained_S_all 1.026
_refine_ls_R_factor_all 0.0385
_refine_ls_R_factor_gt 0.0350
_refine_ls_shift/su_max 0.004
_refine_ls_shift/su_mean 0.000
_refine_ls_structure_factor_coef Fsqd
_refine_ls_weighting_details 'calc w=1/[\s^2^(Fo^2^)+(0.0548P)^2^+7.5889P] where P=(Fo^2^+2Fc^2^)/3'
_refine_ls_weighting_scheme calc
_refine_ls_wR_factor_gt 0.0951
_refine_ls_wR_factor_ref 0.0979
_reflns_number_gt 10338
_reflns_number_total 11219
_reflns_threshold_expression >2\s(I)
_cod_data_source_file om200209w_si_003.cif
_cod_data_source_block jfig376_0m
_cod_depositor_comments
;
The following automatic conversions were performed:

'_symmetry_cell_setting' value 'Monoclinic' changed to 'monoclinic'
according to /home/saulius/struct/CIF-dictionaries/cif_core.dic
dictionary named 'cif_core.dic' version 2.4.1 from 2010-06-29.

Automatic conversion script
Id: cif_fix_values 1715 2011-07-08 13:25:40Z adriana 

The following automatic conversions were performed:

'_exptl_crystal_density_meas' value 'not measured' was changed to '?'
- the value is perceived as not measured.

Automatic conversion script
Id: cif_fix_values 3008 2015-01-20 13:52:24Z robertas 
;
_cod_original_cell_volume 6876.2(12)
_cod_original_sg_symbol_H-M P2(1)/n
_cod_database_code 4064603

loop_
_symmetry_equiv_pos_as_xyz
'x, y, z'
'-x+1/2, y+1/2, -z+1/2'
'-x, -y, -z'
'x-1/2, -y-1/2, z-1/2'

loop_
_atom_site_label
_atom_site_type_symbol
_atom_site_fract_x
_atom_site_fract_y
_atom_site_fract_z
_atom_site_U_iso_or_equiv
_atom_site_adp_type
_atom_site_occupancy
_atom_site_symmetry_multiplicity
_atom_site_calc_flag
_atom_site_refinement_flags
_atom_site_disorder_assembly
_atom_site_disorder_group
I1 I 1.088637(11) 0.147800(6) 1.020353(9) 0.02630(7) Uani 1 1 d . . .
Ni1 Ni 0.99892(3) 0.142113(15) 0.89099(2) 0.01818(11) Uani 1 1 d . . .
N1 N 1.14606(14) 0.13441(8) 0.79909(11) 0.0195(4) Uani 1 1 d . . .
N2 N 0.86568(14) 0.14856(7) 0.87797(11) 0.0186(4) Uani 1 1 d . . .
C1 C 1.08983(17) 0.13616(9) 0.83693(13) 0.0193(5) Uani 1 1 d . . .
C2 C 0.89953(18) 0.14179(9) 0.81939(14) 0.0210(5) Uani 1 1 d . . .
C3 C 0.8629(2) 0.13554(12) 0.73873(15) 0.0308(6) Uani 1 1 d . . .
H3A H 0.7976 0.1274 0.7330 0.046 Uiso 1 1 calc R . .
H3B H 0.8955 0.1077 0.7177 0.046 Uiso 1 1 calc R . .
H3C H 0.8714 0.1674 0.7119 0.046 Uiso 1 1 calc R . .
C4 C 1.21420(17) 0.13463(9) 0.75311(14) 0.0203(5) Uani 1 1 d . . .
C5 C 1.18709(18) 0.13063(10) 0.67524(14) 0.0219(5) Uani 1 1 d . . .
C6 C 1.2558(2) 0.13107(11) 0.63028(15) 0.0281(6) Uani 1 1 d . . .
H6 H 1.2399 0.1278 0.5773 0.034 Uiso 1 1 calc R . .
C7 C 1.3466(2) 0.13621(12) 0.66181(16) 0.0326(7) Uani 1 1 d . . .
H7 H 1.3925 0.1365 0.6303 0.039 Uiso 1 1 calc R . .
C8 C 1.3713(2) 0.14087(11) 0.73899(16) 0.0282(6) Uani 1 1 d . . .
H8 H 1.4339 0.1450 0.7598 0.034 Uiso 1 1 calc R . .
C9 C 1.30541(19) 0.13960(9) 0.78656(15) 0.0227(5) Uani 1 1 d . . .
C10 C 1.08931(18) 0.12650(10) 0.63954(13) 0.0221(5) Uani 1 1 d . . .
C11 C 1.04947(19) 0.07788(10) 0.62480(14) 0.0261(6) Uani 1 1 d . . .
C12 C 0.9605(2) 0.07536(11) 0.58578(14) 0.0315(6) Uani 1 1 d . . .
H12 H 0.9324 0.0429 0.5758 0.038 Uiso 1 1 calc R . .
C13 C 0.9125(2) 0.11892(12) 0.56131(15) 0.0322(6) Uani 1 1 d . . .
H13 H 0.8526 0.1163 0.5336 0.039 Uiso 1 1 calc R . .
C14 C 0.9518(2) 0.16656(12) 0.57732(15) 0.0306(6) Uani 1 1 d . . .
H14 H 0.9183 0.1965 0.5607 0.037 Uiso 1 1 calc R . .
C15 C 1.03955(19) 0.17119(10) 0.61725(14) 0.0248(6) Uani 1 1 d . . .
C16 C 1.33224(18) 0.14248(10) 0.87009(15) 0.0229(6) Uani 1 1 d . . .
C17 C 1.32034(18) 0.18830(11) 0.90789(15) 0.0272(6) Uani 1 1 d . . .
C18 C 1.3469(2) 0.18971(12) 0.98577(16) 0.0346(7) Uani 1 1 d . . .
H18 H 1.3389 0.2203 1.0125 0.042 Uiso 1 1 calc R . .
C19 C 1.3844(2) 0.14756(12) 1.02427(17) 0.0372(7) Uani 1 1 d . . .
H19 H 1.4030 0.1495 1.0772 0.045 Uiso 1 1 calc R . .
C20 C 1.39537(19) 0.10255(12) 0.98693(15) 0.0334(7) Uani 1 1 d . . .
H20 H 1.4213 0.0737 1.0144 0.040 Uiso 1 1 calc R . .
C21 C 1.36880(17) 0.09883(11) 0.90915(15) 0.0259(6) Uani 1 1 d . A .
C22 C 1.2844(2) 0.23607(11) 0.86572(17) 0.0323(6) Uani 1 1 d . . .
H22 H 1.2492 0.2251 0.8163 0.039 Uiso 1 1 calc R . .
C23 C 1.2201(3) 0.26717(13) 0.9064(2) 0.0533(9) Uani 1 1 d . . .
H23A H 1.1758 0.2442 0.9246 0.080 Uiso 1 1 calc R . .
H23B H 1.1875 0.2923 0.8717 0.080 Uiso 1 1 calc R . .
H23C H 1.2555 0.2850 0.9492 0.080 Uiso 1 1 calc R . .
C24 C 1.3637(2) 0.26944(13) 0.84934(19) 0.0436(8) Uani 1 1 d . . .
H24A H 1.4015 0.2793 0.8968 0.065 Uiso 1 1 calc R . .
H24B H 1.3396 0.3003 0.8222 0.065 Uiso 1 1 calc R . .
H24C H 1.4009 0.2502 0.8185 0.065 Uiso 1 1 calc R . .
C25 C 1.37674(19) 0.04827(11) 0.86960(16) 0.0303(6) Uani 1 1 d . . .
H25 H 1.3857 0.0563 0.8169 0.036 Uiso 0.580(9) 1 calc PR A 1
H25A H 1.3438 0.0506 0.8168 0.036 Uiso 0.420(9) 1 d PR A 2
C26 C 1.4539(5) 0.0151(3) 0.9023(4) 0.052(2) Uani 0.580(9) 1 d P A 1
H26A H 1.5107 0.0350 0.9093 0.077 Uiso 0.580(9) 1 calc PR A 1
H26B H 1.4595 -0.0136 0.8682 0.077 Uiso 0.580(9) 1 calc PR A 1
H26C H 1.4427 0.0019 0.9510 0.077 Uiso 0.580(9) 1 calc PR A 1
C26A C 1.4804(6) 0.0360(4) 0.8682(6) 0.045(2) Uani 0.420(9) 1 d P A 2
H26D H 1.5078 0.0636 0.8424 0.067 Uiso 0.420(9) 1 calc PR A 2
H26E H 1.4855 0.0037 0.8414 0.067 Uiso 0.420(9) 1 calc PR A 2
H26F H 1.5125 0.0329 0.9199 0.067 Uiso 0.420(9) 1 calc PR A 2
C27 C 1.2855(4) 0.0189(2) 0.8647(4) 0.0394(18) Uani 0.580(9) 1 d P A 1
H27A H 1.2738 0.0107 0.9155 0.059 Uiso 0.580(9) 1 calc PR A 1
H27B H 1.2890 -0.0128 0.8362 0.059 Uiso 0.580(9) 1 calc PR A 1
H27C H 1.2356 0.0402 0.8391 0.059 Uiso 0.580(9) 1 calc PR A 1
C27A C 1.3374(7) 0.0034(3) 0.9100(6) 0.049(3) Uani 0.420(9) 1 d P A 2
H27D H 1.3699 0.0008 0.9616 0.074 Uiso 0.420(9) 1 calc PR A 2
H27E H 1.3449 -0.0285 0.8830 0.074 Uiso 0.420(9) 1 calc PR A 2
H27F H 1.2723 0.0094 0.9111 0.074 Uiso 0.420(9) 1 calc PR A 2
C28 C 1.1009(2) 0.02966(11) 0.65056(15) 0.0318(6) Uani 1 1 d . . .
H28 H 1.1653 0.0393 0.6707 0.038 Uiso 1 1 calc R . .
C29 C 1.0595(3) 0.00430(14) 0.7142(2) 0.0579(10) Uani 1 1 d . . .
H29A H 1.0567 0.0292 0.7545 0.087 Uiso 1 1 calc R . .
H29B H 1.0975 -0.0248 0.7340 0.087 Uiso 1 1 calc R . .
H29C H 0.9976 -0.0078 0.6948 0.087 Uiso 1 1 calc R . .
C30 C 1.1030(3) -0.00796(14) 0.58592(19) 0.0548(10) Uani 1 1 d . . .
H30A H 1.0404 -0.0180 0.5651 0.082 Uiso 1 1 calc R . .
H30B H 1.1380 -0.0384 0.6046 0.082 Uiso 1 1 calc R . .
H30C H 1.1319 0.0083 0.5466 0.082 Uiso 1 1 calc R . .
C31 C 1.0795(2) 0.22408(10) 0.63571(16) 0.0296(6) Uani 1 1 d . . .
H31 H 1.1435 0.2196 0.6622 0.036 Uiso 1 1 calc R . .
C32 C 1.0255(3) 0.25226(12) 0.68891(19) 0.0453(8) Uani 1 1 d . . .
H32A H 1.0561 0.2846 0.7046 0.068 Uiso 1 1 calc R . .
H32B H 1.0223 0.2310 0.7333 0.068 Uiso 1 1 calc R . .
H32C H 0.9635 0.2592 0.6630 0.068 Uiso 1 1 calc R . .
C33 C 1.0833(2) 0.25545(12) 0.56467(18) 0.0398(7) Uani 1 1 d . . .
H33A H 1.1205 0.2374 0.5325 0.060 Uiso 1 1 calc R . .
H33B H 1.1105 0.2889 0.5786 0.060 Uiso 1 1 calc R . .
H33C H 1.0213 0.2601 0.5374 0.060 Uiso 1 1 calc R . .
C34 C 0.77333(17) 0.15641(9) 0.88950(13) 0.0186(5) Uani 1 1 d . . .
C35 C 0.73718(17) 0.12316(9) 0.93840(13) 0.0194(5) Uani 1 1 d . . .
C36 C 0.64569(18) 0.12897(10) 0.94636(14) 0.0229(5) Uani 1 1 d . . .
H36 H 0.6190 0.1057 0.9773 0.028 Uiso 1 1 calc R . .
C37 C 0.59311(18) 0.16779(10) 0.91027(14) 0.0242(5) Uani 1 1 d . . .
H37 H 0.5305 0.1709 0.9156 0.029 Uiso 1 1 calc R . .
C38 C 0.63213(18) 0.20215(10) 0.86622(14) 0.0242(5) Uani 1 1 d . . .
H38 H 0.5963 0.2298 0.8435 0.029 Uiso 1 1 calc R . .
C39 C 0.72285(17) 0.19742(10) 0.85402(13) 0.0206(5) Uani 1 1 d . . .
C40 C 0.79689(17) 0.08497(10) 0.98420(14) 0.0206(5) Uani 1 1 d . . .
C41 C 0.81959(18) 0.03864(10) 0.95261(14) 0.0238(5) Uani 1 1 d . . .
C42 C 0.87729(19) 0.00486(11) 0.99733(16) 0.0306(6) Uani 1 1 d . . .
H42 H 0.8930 -0.0269 0.9770 0.037 Uiso 1 1 calc R . .
C43 C 0.91184(19) 0.01707(12) 1.07085(16) 0.0332(7) Uani 1 1 d . . .
H43 H 0.9519 -0.0060 1.1004 0.040 Uiso 1 1 calc R . .
C44 C 0.88862(19) 0.06247(11) 1.10161(15) 0.0293(6) Uani 1 1 d . . .
H44 H 0.9130 0.0703 1.1523 0.035 Uiso 1 1 calc R . .
C45 C 0.83011(17) 0.09721(10) 1.05980(14) 0.0231(5) Uani 1 1 d . . .
C46 C 0.76181(17) 0.23792(10) 0.80892(14) 0.0217(5) Uani 1 1 d . . .
C47 C 0.72584(18) 0.24508(10) 0.73210(14) 0.0247(6) Uani 1 1 d . . .
C48 C 0.75544(19) 0.28663(11) 0.69405(15) 0.0298(6) Uani 1 1 d . . .
H48 H 0.7312 0.2919 0.6426 0.036 Uiso 1 1 calc R . .
C49 C 0.8197(2) 0.32043(11) 0.73005(16) 0.0329(6) Uani 1 1 d . . .
H49 H 0.8384 0.3490 0.7036 0.040 Uiso 1 1 calc R . .
C50 C 0.85690(19) 0.31256(11) 0.80463(15) 0.0291(6) Uani 1 1 d . . .
H50 H 0.9022 0.3354 0.8285 0.035 Uiso 1 1 calc R . .
C51 C 0.82909(18) 0.27179(10) 0.84499(14) 0.0232(5) Uani 1 1 d . . .
C52 C 0.78032(19) 0.02307(11) 0.87263(15) 0.0285(6) Uani 1 1 d . . .
H52 H 0.7465 0.0531 0.8475 0.034 Uiso 1 1 calc R . .
C53 C 0.8545(2) 0.00797(12) 0.82644(17) 0.0369(7) Uani 1 1 d . . .
H53A H 0.8833 -0.0240 0.8462 0.055 Uiso 1 1 calc R . .
H53B H 0.9007 0.0351 0.8298 0.055 Uiso 1 1 calc R . .
H53C H 0.8270 0.0032 0.7737 0.055 Uiso 1 1 calc R . .
C54 C 0.7121(2) -0.02087(12) 0.87347(19) 0.0409(7) Uani 1 1 d . . .
H54A H 0.7436 -0.0507 0.8982 0.061 Uiso 1 1 calc R . .
H54B H 0.6859 -0.0298 0.8217 0.061 Uiso 1 1 calc R . .
H54C H 0.6631 -0.0102 0.9010 0.061 Uiso 1 1 calc R . .
C55 C 0.8031(2) 0.14606(10) 1.09655(15) 0.0263(6) Uani 1 1 d . . .
H55 H 0.7661 0.1671 1.0565 0.032 Uiso 1 1 calc R . .
C56 C 0.7425(2) 0.13402(13) 1.15597(19) 0.0418(8) Uani 1 1 d . . .
H56A H 0.6875 0.1159 1.1323 0.063 Uiso 1 1 calc R . .
H56B H 0.7248 0.1660 1.1783 0.063 Uiso 1 1 calc R . .
H56C H 0.7763 0.1124 1.1953 0.063 Uiso 1 1 calc R . .
C57 C 0.8846(2) 0.17848(14) 1.1311(2) 0.0471(8) Uani 1 1 d . . .
H57A H 0.9227 0.1588 1.1704 0.071 Uiso 1 1 calc R . .
H57B H 0.8626 0.2095 1.1531 0.071 Uiso 1 1 calc R . .
H57C H 0.9207 0.1880 1.0919 0.071 Uiso 1 1 calc R . .
C58 C 0.86780(18) 0.26676(10) 0.92860(14) 0.0245(6) Uani 1 1 d . . .
H58 H 0.8675 0.2295 0.9415 0.029 Uiso 1 1 calc R . .
C59 C 0.9651(2) 0.28535(13) 0.94812(18) 0.0413(7) Uani 1 1 d . . .
H59A H 1.0023 0.2703 0.9133 0.062 Uiso 1 1 calc R . .
H59B H 0.9896 0.2751 0.9997 0.062 Uiso 1 1 calc R . .
H59C H 0.9664 0.3227 0.9441 0.062 Uiso 1 1 calc R . .
C60 C 0.8050(3) 0.29385(14) 0.97602(17) 0.0470(9) Uani 1 1 d . . .
H60A H 0.8269 0.2876 1.0295 0.070 Uiso 1 1 calc R . .
H60B H 0.7427 0.2806 0.9629 0.070 Uiso 1 1 calc R . .
H60C H 0.8052 0.3307 0.9660 0.070 Uiso 1 1 calc R . .
C61 C 0.6545(2) 0.20960(11) 0.68901(15) 0.0293(6) Uani 1 1 d . . .
H61 H 0.6513 0.1778 0.7194 0.035 Uiso 1 1 calc R . .
C62 C 0.5599(2) 0.23482(12) 0.67721(16) 0.0337(7) Uani 1 1 d . . .
H62A H 0.5616 0.2660 0.6472 0.051 Uiso 1 1 calc R . .
H62B H 0.5428 0.2435 0.7262 0.051 Uiso 1 1 calc R . .
H62C H 0.5149 0.2110 0.6507 0.051 Uiso 1 1 calc R . .
C63 C 0.6779(2) 0.19432(13) 0.61186(15) 0.0386(7) Uani 1 1 d . . .
H63A H 0.6745 0.2245 0.5793 0.058 Uiso 1 1 calc R . .
H63B H 0.6344 0.1685 0.5889 0.058 Uiso 1 1 calc R . .
H63C H 0.7400 0.1802 0.6181 0.058 Uiso 1 1 calc R . .
O1S O 0.6570(8) 0.0375(4) 0.3166(6) 0.134(3) Uani 0.50 1 d P . .
C1S C 0.6702(8) 0.0860(4) 0.3561(7) 0.093(3) Uani 0.50 1 d P . .
H1SA H 0.6903 0.0810 0.4108 0.111 Uiso 0.50 1 calc PR . .
H1SB H 0.7148 0.1080 0.3355 0.111 Uiso 0.50 1 calc PR . .
C2S C 0.5807(8) 0.1062(4) 0.3410(10) 0.127(6) Uani 0.50 1 d P . .
H2SA H 0.5435 0.0948 0.3791 0.153 Uiso 0.50 1 calc PR . .
H2SB H 0.5818 0.1440 0.3400 0.153 Uiso 0.50 1 calc PR . .
C3S C 0.5486(8) 0.0875(4) 0.2743(6) 0.082(3) Uani 0.50 1 d P . .
H3SA H 0.4818 0.0822 0.2701 0.098 Uiso 0.50 1 calc PR . .
H3SB H 0.5598 0.1120 0.2348 0.098 Uiso 0.50 1 calc PR . .
C4S C 0.5869(7) 0.0460(5) 0.2651(6) 0.089(3) Uani 0.50 1 d P . .
H4SA H 0.6071 0.0460 0.2151 0.107 Uiso 0.50 1 calc PR . .
H4SB H 0.5423 0.0179 0.2657 0.107 Uiso 0.50 1 calc PR . .
O2S O 0.1434(3) 0.08856(15) 0.4210(2) 0.0916(11) Uani 1 1 d . . .
C5S C 0.1730(4) 0.0835(2) 0.3504(3) 0.0863(16) Uani 1 1 d . . .
H5SA H 0.1678 0.0474 0.3338 0.104 Uiso 1 1 calc R . .
H5SB H 0.2379 0.0940 0.3546 0.104 Uiso 1 1 calc R . .
C6S C 0.1161(4) 0.1161(2) 0.2957(3) 0.0860(16) Uani 1 1 d . . .
H6SA H 0.1544 0.1396 0.2708 0.103 Uiso 1 1 calc R . .
H6SB H 0.0784 0.0952 0.2569 0.103 Uiso 1 1 calc R . .
C7S C 0.0623(7) 0.1428(3) 0.3374(3) 0.152(4) Uani 1 1 d . . .
H7SA H -0.0027 0.1374 0.3158 0.183 Uiso 1 1 calc R . .
H7SB H 0.0756 0.1798 0.3341 0.183 Uiso 1 1 calc R . .
C8S C 0.0759(3) 0.12790(19) 0.4143(3) 0.0719(13) Uani 1 1 d . . .
H8SA H 0.0183 0.1149 0.4288 0.086 Uiso 1 1 calc R . .
H8SB H 0.0975 0.1573 0.4471 0.086 Uiso 1 1 calc R . .
O3S O 0.6116(7) 0.0067(4) 0.6187(7) 0.144(4) Uani 0.50 1 d P . .
C9S C 0.5781(6) 0.0644(3) 0.7132(7) 0.088(4) Uani 0.50 1 d P . .
H9SA H 0.5504 0.0975 0.6976 0.132 Uiso 0.50 1 calc PR . .
H9SB H 0.6130 0.0673 0.7639 0.132 Uiso 0.50 1 calc PR . .
H9SC H 0.5300 0.0386 0.7132 0.132 Uiso 0.50 1 calc PR . .
C10S C 0.6337(8) 0.0503(4) 0.6654(5) 0.078(3) Uani 0.50 1 d P . .
H10A H 0.6948 0.0443 0.6952 0.094 Uiso 0.50 1 calc PR . .
H10B H 0.6397 0.0798 0.6320 0.094 Uiso 0.50 1 calc PR . .
C11S C 0.6590(9) 0.0009(5) 0.5494(7) 0.114(5) Uani 0.50 1 d P . .
H11A H 0.6430 0.0306 0.5158 0.137 Uiso 0.50 1 calc PR . .
H11B H 0.7260 0.0014 0.5657 0.137 Uiso 0.50 1 calc PR . .
C12S C 0.6336(10) -0.0474(6) 0.5057(7) 0.128(6) Uani 0.50 1 d P . .
H12A H 0.6537 -0.0771 0.5373 0.192 Uiso 0.50 1 calc PR . .
H12B H 0.6635 -0.0479 0.4607 0.192 Uiso 0.50 1 calc PR . .
H12C H 0.5671 -0.0488 0.4906 0.192 Uiso 0.50 1 calc PR . .

loop_
_atom_site_aniso_label
_atom_site_aniso_U_11
_atom_site_aniso_U_22
_atom_site_aniso_U_33
_atom_site_aniso_U_23
_atom_site_aniso_U_13
_atom_site_aniso_U_12
I1 0.02415(11) 0.03425(11) 0.01951(10) -0.00421(6) 0.00023(7) 0.00087(7)
Ni1 0.0146(2) 0.0253(2) 0.0152(2) -0.00003(15) 0.00420(17) 0.00233(16)
N1 0.0160(11) 0.0263(10) 0.0158(10) -0.0015(8) 0.0012(9) -0.0006(8)
N2 0.0155(11) 0.0245(11) 0.0161(10) 0.0014(8) 0.0032(9) 0.0025(8)
C1 0.0190(14) 0.0239(12) 0.0140(12) -0.0009(9) -0.0005(11) 0.0012(10)
C2 0.0186(14) 0.0273(13) 0.0174(13) 0.0023(9) 0.0038(10) 0.0030(10)
C3 0.0268(16) 0.0495(17) 0.0161(13) -0.0011(12) 0.0037(11) 0.0069(13)
C4 0.0184(14) 0.0239(12) 0.0201(13) -0.0006(10) 0.0075(10) 0.0003(10)
C5 0.0233(14) 0.0246(12) 0.0187(12) -0.0001(10) 0.0063(10) 0.0001(10)
C6 0.0297(16) 0.0369(15) 0.0193(13) 0.0008(11) 0.0091(11) -0.0013(12)
C7 0.0279(17) 0.0468(16) 0.0272(15) 0.0020(12) 0.0173(13) 0.0003(13)
C8 0.0189(15) 0.0388(15) 0.0280(15) 0.0023(11) 0.0075(12) -0.0020(11)
C9 0.0220(14) 0.0259(13) 0.0212(13) 0.0002(10) 0.0066(11) -0.0006(10)
C10 0.0238(14) 0.0325(14) 0.0106(11) -0.0011(10) 0.0046(10) -0.0029(11)
C11 0.0328(16) 0.0331(14) 0.0135(12) -0.0014(10) 0.0068(11) -0.0057(12)
C12 0.0355(17) 0.0420(16) 0.0176(13) -0.0086(11) 0.0062(12) -0.0144(13)
C13 0.0247(15) 0.0549(18) 0.0161(13) -0.0048(12) 0.0000(11) -0.0062(13)
C14 0.0264(16) 0.0452(16) 0.0197(13) 0.0029(12) 0.0022(11) 0.0019(13)
C15 0.0259(15) 0.0341(14) 0.0151(12) 0.0017(10) 0.0054(10) 0.0007(11)
C16 0.0131(13) 0.0355(14) 0.0205(13) 0.0000(10) 0.0039(10) -0.0039(10)
C17 0.0165(14) 0.0388(15) 0.0267(14) -0.0048(11) 0.0048(11) -0.0061(11)
C18 0.0266(16) 0.0511(18) 0.0268(15) -0.0127(13) 0.0059(12) -0.0095(13)
C19 0.0288(17) 0.062(2) 0.0198(14) 0.0000(13) 0.0015(12) -0.0103(14)
C20 0.0222(15) 0.0511(18) 0.0260(14) 0.0097(13) 0.0007(12) -0.0079(13)
C21 0.0143(13) 0.0385(15) 0.0252(13) 0.0037(11) 0.0040(10) -0.0051(11)
C22 0.0266(16) 0.0351(15) 0.0345(16) -0.0088(12) 0.0028(12) 0.0006(12)
C23 0.049(2) 0.0419(19) 0.074(3) -0.0023(17) 0.0262(19) 0.0060(16)
C24 0.0406(19) 0.0496(19) 0.0415(18) 0.0082(15) 0.0088(15) -0.0042(15)
C25 0.0231(15) 0.0342(15) 0.0334(15) 0.0049(12) 0.0038(12) -0.0021(12)
C26 0.037(4) 0.055(4) 0.060(4) 0.003(3) -0.001(3) 0.014(3)
C26A 0.031(5) 0.045(5) 0.059(6) -0.011(4) 0.011(4) 0.002(4)
C27 0.032(3) 0.032(3) 0.055(4) 0.001(3) 0.009(3) -0.005(2)
C27A 0.050(6) 0.041(5) 0.059(6) 0.001(4) 0.012(5) -0.012(4)
C28 0.0425(18) 0.0302(14) 0.0219(14) -0.0021(11) 0.0027(12) -0.0073(12)
C29 0.089(3) 0.046(2) 0.0410(19) 0.0131(16) 0.0172(19) -0.0073(19)
C30 0.080(3) 0.047(2) 0.0356(18) -0.0100(15) 0.0012(18) 0.0132(19)
C31 0.0265(15) 0.0303(14) 0.0313(15) 0.0020(11) 0.0021(12) 0.0000(12)
C32 0.062(2) 0.0335(16) 0.0444(19) -0.0050(14) 0.0191(17) -0.0041(15)
C33 0.0366(18) 0.0435(17) 0.0415(18) 0.0117(14) 0.0130(14) -0.0022(14)
C34 0.0146(13) 0.0260(12) 0.0154(12) -0.0028(9) 0.0025(10) 0.0024(10)
C35 0.0195(13) 0.0257(13) 0.0130(11) -0.0031(9) 0.0027(10) 0.0013(10)
C36 0.0217(14) 0.0303(13) 0.0175(12) -0.0003(10) 0.0052(10) -0.0012(11)
C37 0.0136(13) 0.0375(14) 0.0219(13) -0.0030(11) 0.0034(10) 0.0028(11)
C38 0.0191(14) 0.0348(14) 0.0182(12) 0.0012(10) 0.0014(10) 0.0087(11)
C39 0.0168(13) 0.0307(13) 0.0140(11) -0.0005(10) 0.0015(10) 0.0032(10)
C40 0.0140(13) 0.0293(13) 0.0188(12) 0.0036(10) 0.0032(10) -0.0007(10)
C41 0.0191(14) 0.0287(13) 0.0247(13) 0.0032(10) 0.0072(11) 0.0009(10)
C42 0.0264(15) 0.0337(15) 0.0342(16) 0.0067(12) 0.0124(12) 0.0083(12)
C43 0.0226(15) 0.0471(17) 0.0303(15) 0.0170(13) 0.0053(12) 0.0071(12)
C44 0.0229(15) 0.0436(16) 0.0209(13) 0.0089(12) 0.0016(11) -0.0036(12)
C45 0.0152(13) 0.0344(14) 0.0200(13) 0.0042(10) 0.0032(10) -0.0049(10)
C46 0.0182(13) 0.0293(13) 0.0180(12) 0.0029(10) 0.0049(10) 0.0080(10)
C47 0.0194(14) 0.0347(14) 0.0202(13) 0.0032(11) 0.0044(10) 0.0087(11)
C48 0.0281(16) 0.0423(16) 0.0188(13) 0.0101(11) 0.0031(11) 0.0106(12)
C49 0.0352(17) 0.0353(15) 0.0300(15) 0.0112(12) 0.0106(13) 0.0028(13)
C50 0.0264(15) 0.0318(14) 0.0298(15) 0.0033(11) 0.0065(12) 0.0022(11)
C51 0.0190(13) 0.0304(13) 0.0208(13) 0.0016(10) 0.0044(10) 0.0076(11)
C52 0.0268(15) 0.0322(14) 0.0267(14) -0.0036(11) 0.0049(11) 0.0041(11)
C53 0.0358(18) 0.0460(17) 0.0302(15) -0.0107(13) 0.0091(13) 0.0057(14)
C54 0.0343(18) 0.0419(17) 0.0454(18) -0.0057(14) 0.0030(14) -0.0012(14)
C55 0.0258(15) 0.0361(15) 0.0168(13) -0.0004(10) 0.0028(11) -0.0051(11)
C56 0.041(2) 0.0451(17) 0.0440(19) -0.0018(14) 0.0227(15) -0.0002(15)
C57 0.0351(19) 0.060(2) 0.0468(19) -0.0259(16) 0.0091(15) -0.0137(16)
C58 0.0250(15) 0.0278(13) 0.0199(13) -0.0007(10) 0.0009(11) 0.0043(11)
C59 0.0327(18) 0.0514(19) 0.0359(17) 0.0097(14) -0.0073(14) -0.0040(14)
C60 0.051(2) 0.066(2) 0.0240(15) -0.0038(14) 0.0074(14) 0.0219(17)
C61 0.0308(16) 0.0373(15) 0.0184(13) 0.0046(11) -0.0009(11) 0.0047(12)
C62 0.0256(16) 0.0506(18) 0.0234(14) 0.0090(12) -0.0007(12) 0.0030(13)
C63 0.0389(18) 0.0550(19) 0.0197(14) 0.0000(13) -0.0022(12) 0.0101(15)
O1S 0.163(10) 0.111(7) 0.121(7) -0.033(6) -0.001(7) 0.012(6)
C1S 0.094(8) 0.058(5) 0.137(10) -0.012(6) 0.055(7) 0.004(5)
C2S 0.077(8) 0.052(6) 0.250(18) -0.073(9) 0.016(9) -0.006(5)
C3S 0.092(7) 0.059(5) 0.106(8) 0.003(5) 0.053(7) 0.021(5)
C4S 0.051(6) 0.119(9) 0.089(7) -0.032(6) -0.016(5) 0.018(6)
O2S 0.100(3) 0.099(3) 0.079(2) 0.0239(19) 0.025(2) 0.023(2)
C5S 0.086(4) 0.095(4) 0.080(3) -0.029(3) 0.019(3) 0.036(3)
C6S 0.074(3) 0.124(4) 0.069(3) 0.020(3) 0.040(3) 0.004(3)
C7S 0.239(9) 0.131(6) 0.072(4) -0.029(3) -0.024(5) 0.130(6)
C8S 0.060(3) 0.082(3) 0.084(3) -0.035(3) 0.041(2) -0.020(2)
O3S 0.120(8) 0.120(7) 0.192(11) -0.007(7) 0.024(7) 0.055(6)
C9S 0.037(5) 0.054(5) 0.158(11) -0.026(6) -0.030(6) 0.014(4)
C10S 0.106(8) 0.056(5) 0.063(6) 0.000(4) -0.018(5) -0.006(5)
C11S 0.114(10) 0.129(11) 0.102(9) 0.032(8) 0.028(8) 0.067(9)
C12S 0.140(12) 0.153(12) 0.079(7) -0.041(8) -0.022(7) 0.094(10)

loop_
_atom_type_symbol
_atom_type_description
_atom_type_scat_dispersion_real
_atom_type_scat_dispersion_imag
_atom_type_scat_source
C C 0.0181 0.0091 'International Tables Vol C Tables 4.2.6.8 and 6.1.1.4'
H H 0.0000 0.0000 'International Tables Vol C Tables 4.2.6.8 and 6.1.1.4'
I I -0.3257 6.8362 'International Tables Vol C Tables 4.2.6.8 and 6.1.1.4'
N N 0.0311 0.0180 'International Tables Vol C Tables 4.2.6.8 and 6.1.1.4'
Ni Ni -3.0029 0.5091 'International Tables Vol C Tables 4.2.6.8 and 6.1.1.4'
O O 0.0492 0.0322 'International Tables Vol C Tables 4.2.6.8 and 6.1.1.4'

loop_
_geom_angle_atom_site_label_1
_geom_angle_atom_site_label_2
_geom_angle_atom_site_label_3
_geom_angle
C1 Ni1 C2 102.23(11)
C1 Ni1 N2 140.65(10)
C2 Ni1 N2 38.50(10)
C1 Ni1 I1 100.10(8)
C2 Ni1 I1 157.63(8)
N2 Ni1 I1 119.14(6)
C1 N1 C4 177.5(2)
C2 N2 C34 131.4(2)
C2 N2 Ni1 63.87(15)
C34 N2 Ni1 164.61(17)
N1 C1 Ni1 176.0(2)
N2 C2 C3 135.3(3)
N2 C2 Ni1 77.63(16)
C3 C2 Ni1 147.0(2)
C2 C3 H3A 109.5
C2 C3 H3B 109.5
H3A C3 H3B 109.5
C2 C3 H3C 109.5
H3A C3 H3C 109.5
H3B C3 H3C 109.5
C9 C4 C5 123.1(2)
C9 C4 N1 118.9(2)
C5 C4 N1 118.0(2)
C6 C5 C4 117.3(2)
C6 C5 C10 119.8(2)
C4 C5 C10 123.0(2)
C7 C6 C5 120.9(3)
C7 C6 H6 119.6
C5 C6 H6 119.6
C6 C7 C8 120.5(2)
C6 C7 H7 119.7
C8 C7 H7 119.7
C7 C8 C9 120.8(3)
C7 C8 H8 119.6
C9 C8 H8 119.6
C8 C9 C4 117.4(2)
C8 C9 C16 120.9(2)
C4 C9 C16 121.8(2)
C15 C10 C11 120.7(3)
C15 C10 C5 119.5(2)
C11 C10 C5 119.7(2)
C12 C11 C10 118.2(3)
C12 C11 C28 120.5(2)
C10 C11 C28 121.3(2)
C13 C12 C11 121.5(3)
C13 C12 H12 119.3
C11 C12 H12 119.3
C12 C13 C14 119.7(3)
C12 C13 H13 120.1
C14 C13 H13 120.1
C13 C14 C15 121.0(3)
C13 C14 H14 119.5
C15 C14 H14 119.5
C14 C15 C10 118.8(3)
C14 C15 C31 119.5(3)
C10 C15 C31 121.6(2)
C17 C16 C21 121.3(2)
C17 C16 C9 119.8(2)
C21 C16 C9 118.9(2)
C18 C17 C16 118.2(3)
C18 C17 C22 120.2(3)
C16 C17 C22 121.5(2)
C19 C18 C17 121.0(3)
C19 C18 H18 119.5
C17 C18 H18 119.5
C18 C19 C20 120.6(3)
C18 C19 H19 119.7
C20 C19 H19 119.7
C19 C20 C21 120.8(3)
C19 C20 H20 119.6
C21 C20 H20 119.6
C20 C21 C16 118.2(3)
C20 C21 C25 120.1(3)
C16 C21 C25 121.7(2)
C17 C22 C23 113.4(3)
C17 C22 C24 110.2(2)
C23 C22 C24 110.2(3)
C17 C22 H22 107.6
C23 C22 H22 107.6
C24 C22 H22 107.6
C22 C23 H23A 109.5
C22 C23 H23B 109.5
H23A C23 H23B 109.5
C22 C23 H23C 109.5
H23A C23 H23C 109.5
H23B C23 H23C 109.5
C22 C24 H24A 109.5
C22 C24 H24B 109.5
H24A C24 H24B 109.5
C22 C24 H24C 109.5
H24A C24 H24C 109.5
H24B C24 H24C 109.5
C26 C25 C21 115.8(4)
C26 C25 C27A 72.1(5)
C21 C25 C27A 112.3(4)
C26 C25 C27 110.3(4)
C21 C25 C27 109.2(3)
C27A C25 C27 42.1(4)
C26 C25 C26A 36.1(4)
C21 C25 C26A 109.4(4)
C27A C25 C26A 107.1(6)
C27 C25 C26A 138.2(4)
C26 C25 H25 107.0
C21 C25 H25 107.0
C27A C25 H25 136.3
C27 C25 H25 107.0
C26A C25 H25 75.8
C26 C25 H25A 130.2
C21 C25 H25A 109.3
C27A C25 H25A 109.3
C27 C25 H25A 71.5
C26A C25 H25A 109.3
H25 C25 H25A 37.1
C25 C26 H26A 109.5
C25 C26 H26B 109.5
C25 C26 H26C 109.5
C25 C26A H26D 109.5
C25 C26A H26E 109.5
H26D C26A H26E 109.5
C25 C26A H26F 109.5
H26D C26A H26F 109.5
H26E C26A H26F 109.5
C25 C27 H25A 37.7
C25 C27 H27A 109.5
H25A C27 H27A 145.9
C25 C27 H27B 109.5
H25A C27 H27B 94.8
C25 C27 H27C 109.5
H25A C27 H27C 83.1
C25 C27A H27D 109.5
C25 C27A H27E 109.5
H27D C27A H27E 109.5
C25 C27A H27F 109.5
H27D C27A H27F 109.5
H27E C27A H27F 109.5
C11 C28 C30 111.9(2)
C11 C28 C29 110.5(3)
C30 C28 C29 110.4(3)
C11 C28 H28 108.0
C30 C28 H28 108.0
C29 C28 H28 108.0
C28 C29 H29A 109.5
C28 C29 H29B 109.5
H29A C29 H29B 109.5
C28 C29 H29C 109.5
H29A C29 H29C 109.5
H29B C29 H29C 109.5
C28 C30 H30A 109.5
C28 C30 H30B 109.5
H30A C30 H30B 109.5
C28 C30 H30C 109.5
H30A C30 H30C 109.5
H30B C30 H30C 109.5
C15 C31 C33 111.7(2)
C15 C31 C32 110.6(2)
C33 C31 C32 110.9(2)
C15 C31 H31 107.8
C33 C31 H31 107.8
C32 C31 H31 107.8
C31 C32 H32A 109.5
C31 C32 H32B 109.5
H32A C32 H32B 109.5
C31 C32 H32C 109.5
H32A C32 H32C 109.5
H32B C32 H32C 109.5
C31 C33 H33A 109.5
C31 C33 H33B 109.5
H33A C33 H33B 109.5
C31 C33 H33C 109.5
H33A C33 H33C 109.5
H33B C33 H33C 109.5
C35 C34 C39 122.1(2)
C35 C34 N2 118.0(2)
C39 C34 N2 119.9(2)
C36 C35 C34 118.0(2)
C36 C35 C40 121.2(2)
C34 C35 C40 120.7(2)
C37 C36 C35 121.3(2)
C37 C36 H36 119.4
C35 C36 H36 119.4
C36 C37 C38 119.5(2)
C36 C37 H37 120.3
C38 C37 H37 120.3
C37 C38 C39 121.9(2)
C37 C38 H38 119.0
C39 C38 H38 119.0
C38 C39 C34 116.9(2)
C38 C39 C46 118.7(2)
C34 C39 C46 124.2(2)
C41 C40 C45 121.2(2)
C41 C40 C35 120.8(2)
C45 C40 C35 118.0(2)
C42 C41 C40 118.5(2)
C42 C41 C52 119.1(2)
C40 C41 C52 122.3(2)
C43 C42 C41 120.7(3)
C43 C42 H42 119.7
C41 C42 H42 119.7
C44 C43 C42 120.4(3)
C44 C43 H43 119.8
C42 C43 H43 119.8
C43 C44 C45 121.2(3)
C43 C44 H44 119.4
C45 C44 H44 119.4
C44 C45 C40 117.9(2)
C44 C45 C55 119.8(2)
C40 C45 C55 122.3(2)
C51 C46 C47 119.9(2)
C51 C46 C39 119.7(2)
C47 C46 C39 120.2(2)
C48 C47 C46 119.0(3)
C48 C47 C61 118.1(2)
C46 C47 C61 122.9(2)
C49 C48 C47 121.0(2)
C49 C48 H48 119.5
C47 C48 H48 119.5
C48 C49 C50 120.0(3)
C48 C49 H49 120.0
C50 C49 H49 120.0
C49 C50 C51 121.0(3)
C49 C50 H50 119.5
C51 C50 H50 119.5
C50 C51 C46 119.1(2)
C50 C51 C58 119.0(2)
C46 C51 C58 121.9(2)
C41 C52 C53 112.4(2)
C41 C52 C54 110.3(2)
C53 C52 C54 110.0(2)
C41 C52 H52 108.0
C53 C52 H52 108.0
C54 C52 H52 108.0
C52 C53 H53A 109.5
C52 C53 H53B 109.5
H53A C53 H53B 109.5
C52 C53 H53C 109.5
H53A C53 H53C 109.5
H53B C53 H53C 109.5
C52 C54 H54A 109.5
C52 C54 H54B 109.5
H54A C54 H54B 109.5
C52 C54 H54C 109.5
H54A C54 H54C 109.5
H54B C54 H54C 109.5
C45 C55 C57 113.5(2)
C45 C55 C56 110.7(2)
C57 C55 C56 110.0(3)
C45 C55 H55 107.4
C57 C55 H55 107.4
C56 C55 H55 107.4
C55 C56 H56A 109.5
C55 C56 H56B 109.5
H56A C56 H56B 109.5
C55 C56 H56C 109.5
H56A C56 H56C 109.5
H56B C56 H56C 109.5
C55 C57 H57A 109.5
C55 C57 H57B 109.5
H57A C57 H57B 109.5
C55 C57 H57C 109.5
H57A C57 H57C 109.5
H57B C57 H57C 109.5
C59 C58 C60 111.2(3)
C59 C58 C51 113.6(2)
C60 C58 C51 109.9(2)
C59 C58 H58 107.3
C60 C58 H58 107.3
C51 C58 H58 107.3
C58 C59 H59A 109.5
C58 C59 H59B 109.5
H59A C59 H59B 109.5
C58 C59 H59C 109.5
H59A C59 H59C 109.5
H59B C59 H59C 109.5
C58 C60 H60A 109.5
C58 C60 H60B 109.5
H60A C60 H60B 109.5
C58 C60 H60C 109.5
H60A C60 H60C 109.5
H60B C60 H60C 109.5
C47 C61 C62 110.8(2)
C47 C61 C63 112.4(2)
C62 C61 C63 108.5(2)
C47 C61 H61 108.3
C62 C61 H61 108.3
C63 C61 H61 108.3
C61 C62 H62A 109.5
C61 C62 H62B 109.5
H62A C62 H62B 109.5
C61 C62 H62C 109.5
H62A C62 H62C 109.5
H62B C62 H62C 109.5
C61 C63 H63A 109.5
C61 C63 H63B 109.5
H63A C63 H63B 109.5
C61 C63 H63C 109.5
H63A C63 H63C 109.5
H63B C63 H63C 109.5
C4S O1S C1S 103.5(10)
C2S C1S O1S 100.4(10)
C2S C1S H1SA 111.7
O1S C1S H1SA 111.7
C2S C1S H1SB 111.7
O1S C1S H1SB 111.7
H1SA C1S H1SB 109.5
C3S C2S C1S 103.5(11)
C3S C2S H2SA 111.1
C1S C2S H2SA 111.1
C3S C2S H2SB 111.1
C1S C2S H2SB 111.1
H2SA C2S H2SB 109.0
C4S C3S C2S 109.6(11)
C4S C3S H3SA 109.7
C2S C3S H3SA 109.7
C4S C3S H3SB 109.7
C2S C3S H3SB 109.7
H3SA C3S H3SB 108.2
C3S C4S O1S 112.5(11)
C3S C4S H4SA 109.1
O1S C4S H4SA 109.1
C3S C4S H4SB 109.1
O1S C4S H4SB 109.1
H4SA C4S H4SB 107.8
C5S O2S C8S 107.7(4)
O2S C5S C6S 108.9(4)
O2S C5S H5SA 109.9
C6S C5S H5SA 109.9
O2S C5S H5SB 109.9
C6S C5S H5SB 109.9
H5SA C5S H5SB 108.3
C7S C6S C5S 104.6(4)
C7S C6S H6SA 110.8
C5S C6S H6SA 110.8
C7S C6S H6SB 110.8
C5S C6S H6SB 110.8
H6SA C6S H6SB 108.9
C6S C7S C8S 112.8(5)
C6S C7S H7SA 109.0
C8S C7S H7SA 109.0
C6S C7S H7SB 109.0
C8S C7S H7SB 109.0
H7SA C7S H7SB 107.8
C7S C8S O2S 105.7(4)
C7S C8S H8SA 110.6
O2S C8S H8SA 110.6
C7S C8S H8SB 110.6
O2S C8S H8SB 110.6
H8SA C8S H8SB 108.7
C10S O3S C11S 117.8(11)
C10S C9S H9SA 109.5
C10S C9S H9SB 109.5
H9SA C9S H9SB 109.5
C10S C9S H9SC 109.5
H9SA C9S H9SC 109.5
H9SB C9S H9SC 109.5
C9S C10S O3S 119.6(10)
C9S C10S H10A 107.4
O3S C10S H10A 107.4
C9S C10S H10B 107.4
O3S C10S H10B 107.4
H10A C10S H10B 107.0
C12S C11S O3S 113.5(12)
C12S C11S H11A 108.9
O3S C11S H11A 108.9
C12S C11S H11B 108.9
O3S C11S H11B 108.9
H11A C11S H11B 107.7
C11S C12S H12A 109.5
C11S C12S H12B 109.5
H12A C12S H12B 109.5
C11S C12S H12C 109.5
H12A C12S H12C 109.5
H12B C12S H12C 109.5

loop_
_geom_bond_atom_site_label_1
_geom_bond_atom_site_label_2
_geom_bond_distance
I1 Ni1 2.4989(5)
Ni1 C1 1.785(3)
Ni1 C2 1.799(3)
Ni1 N2 1.958(2)
N1 C1 1.155(3)
N1 C4 1.400(3)
N2 C2 1.248(3)
N2 C34 1.429(3)
C2 C3 1.477(4)
C3 H3A 0.9800
C3 H3B 0.9800
C3 H3C 0.9800
C4 C9 1.397(4)
C4 C5 1.400(4)
C5 C6 1.394(4)
C5 C10 1.494(4)
C6 C7 1.383(4)
C6 H6 0.9500
C7 C8 1.385(4)
C7 H7 0.9500
C8 C9 1.394(4)
C8 H8 0.9500
C9 C16 1.495(4)
C10 C15 1.406(4)
C10 C11 1.409(4)
C11 C12 1.395(4)
C11 C28 1.507(4)
C12 C13 1.378(4)
C12 H12 0.9500
C13 C14 1.386(4)
C13 H13 0.9500
C14 C15 1.389(4)
C14 H14 0.9500
C15 C31 1.520(4)
C16 C17 1.401(4)
C16 C21 1.404(4)
C17 C18 1.396(4)
C17 C22 1.514(4)
C18 C19 1.372(5)
C18 H18 0.9500
C19 C20 1.376(5)
C19 H19 0.9500
C20 C21 1.397(4)
C20 H20 0.9500
C21 C25 1.514(4)
C22 C23 1.523(4)
C22 C24 1.528(4)
C22 H22 1.0000
C23 H23A 0.9800
C23 H23B 0.9800
C23 H23C 0.9800
C24 H24A 0.9800
C24 H24B 0.9800
C24 H24C 0.9800
C25 C26 1.482(7)
C25 C27A 1.540(8)
C25 C27 1.545(6)
C25 C26A 1.572(9)
C25 H25 1.0000
C25 H25A 1.0000
C26 H26A 0.9800
C26 H26B 0.9800
C26 H26C 0.9800
C26A H26D 0.9800
C26A H26E 0.9800
C26A H26F 0.9800
C27 H25A 1.5511
C27 H27A 0.9800
C27 H27B 0.9800
C27 H27C 0.9800
C27A H27D 0.9800
C27A H27E 0.9800
C27A H27F 0.9800
C28 C30 1.527(4)
C28 C29 1.530(4)
C28 H28 1.0000
C29 H29A 0.9800
C29 H29B 0.9800
C29 H29C 0.9800
C30 H30A 0.9800
C30 H30B 0.9800
C30 H30C 0.9800
C31 C33 1.527(4)
C31 C32 1.527(4)
C31 H31 1.0000
C32 H32A 0.9800
C32 H32B 0.9800
C32 H32C 0.9800
C33 H33A 0.9800
C33 H33B 0.9800
C33 H33C 0.9800
C34 C35 1.400(3)
C34 C39 1.402(3)
C35 C36 1.392(4)
C35 C40 1.494(3)
C36 C37 1.378(4)
C36 H36 0.9500
C37 C38 1.382(4)
C37 H37 0.9500
C38 C39 1.400(4)
C38 H38 0.9500
C39 C46 1.502(4)
C40 C41 1.400(4)
C40 C45 1.409(4)
C41 C42 1.394(4)
C41 C52 1.521(4)
C42 C43 1.379(4)
C42 H42 0.9500
C43 C44 1.375(4)
C43 H43 0.9500
C44 C45 1.392(4)
C44 H44 0.9500
C45 C55 1.519(4)
C46 C51 1.413(4)
C46 C47 1.414(4)
C47 C48 1.390(4)
C47 C61 1.524(4)
C48 C49 1.384(4)
C48 H48 0.9500
C49 C50 1.384(4)
C49 H49 0.9500
C50 C51 1.387(4)
C50 H50 0.9500
C51 C58 1.530(4)
C52 C53 1.528(4)
C52 C54 1.531(4)
C52 H52 1.0000
C53 H53A 0.9800
C53 H53B 0.9800
C53 H53C 0.9800
C54 H54A 0.9800
C54 H54B 0.9800
C54 H54C 0.9800
C55 C57 1.525(4)
C55 C56 1.531(4)
C55 H55 1.0000
C56 H56A 0.9800
C56 H56B 0.9800
C56 H56C 0.9800
C57 H57A 0.9800
C57 H57B 0.9800
C57 H57C 0.9800
C58 C59 1.509(4)
C58 C60 1.529(4)
C58 H58 1.0000
C59 H59A 0.9800
C59 H59B 0.9800
C59 H59C 0.9800
C60 H60A 0.9800
C60 H60B 0.9800
C60 H60C 0.9800
C61 C62 1.532(4)
C61 C63 1.535(4)
C61 H61 1.0000
C62 H62A 0.9800
C62 H62B 0.9800
C62 H62C 0.9800
C63 H63A 0.9800
C63 H63B 0.9800
C63 H63C 0.9800
O1S C4S 1.299(12)
O1S C1S 1.451(13)
C1S C2S 1.413(15)
C1S H1SA 0.9900
C1S H1SB 0.9900
C2S C3S 1.314(17)
C2S H2SA 0.9900
C2S H2SB 0.9900
C3S C4S 1.246(13)
C3S H3SA 0.9900
C3S H3SB 0.9900
C4S H4SA 0.9900
C4S H4SB 0.9900
O2S C5S 1.411(6)
O2S C8S 1.425(6)
C5S C6S 1.465(7)
C5S H5SA 0.9900
C5S H5SB 0.9900
C6S C7S 1.367(8)
C6S H6SA 0.9900
C6S H6SB 0.9900
C7S C8S 1.421(8)
C7S H7SA 0.9900
C7S H7SB 0.9900
C8S H8SA 0.9900
C8S H8SB 0.9900
O3S C10S 1.423(13)
O3S C11S 1.530(15)
C9S C10S 1.331(14)
C9S H9SA 0.9800
C9S H9SB 0.9800
C9S H9SC 0.9800
C10S H10A 0.9900
C10S H10B 0.9900
C11S C12S 1.505(18)
C11S H11A 0.9900
C11S H11B 0.9900
C12S H12A 0.9800
C12S H12B 0.9800
C12S H12C 0.9800
